data_7704898
loop_
_publ_author_name
'Qiu, Yuqing'
'Feng, Yuquan'
'Zhao, Qian'
'Wang, Hongwei'
'Guo, Yingchen'
'Qiu, Dongfang'

_publ_section_title
;
 White light emission from a green cyclometalated platinum(ii)
 terpyridylphenylacetylide upon titration with Zn(ii) and Eu(iii ).
;
_journal_issue 32
_journal_name_full 'Dalton transactions (Cambridge, England : 2003)'
_journal_page_first 11163
_journal_page_last 11169
_journal_paper_doi 10.1039/d0dt02336a
_journal_volume 49
_journal_year 2020
_chemical_formula_moiety 'C36 H45 Cl N4 Pt'
_chemical_formula_sum 'C36 H45 Cl N4 Pt'
_chemical_formula_weight 764.30
_space_group_crystal_system triclinic
_space_group_IT_number 2
_space_group_name_Hall '-P 1'
_space_group_name_H-M_alt 'P -1'
_atom_sites_solution_hydrogens geom
_atom_sites_solution_primary dual
_audit_creation_date 2020-07-18
_audit_creation_method
;
Olex2 1.2
(compiled 2018.05.29 svn.r3508 for OlexSys, GUI svn.r5506)
;
_audit_update_record
;
2020-07-19 deposited with the CCDC.	2020-07-21 downloaded from the CCDC.
;
_cell_angle_alpha 77.1680(18)
_cell_angle_beta 73.9100(17)
_cell_angle_gamma 85.261(2)
_cell_formula_units_Z 2
_cell_length_a 9.7512(5)
_cell_length_b 10.0492(9)
_cell_length_c 17.5693(19)
_cell_measurement_reflns_used 7285
_cell_measurement_temperature 100(2)
_cell_measurement_theta_max 27.98
_cell_measurement_theta_min 2.47
_cell_volume 1612.5(2)
_computing_cell_refinement 'SAINT V8.38A (?, 2016)'
_computing_data_collection 'Bruker APEX-II (Bruker, 2008)'
_computing_data_reduction 'SAINT V8.38A (?, 2016)'
_computing_molecular_graphics 'Olex2 (Dolomanov et al., 2009)'
_computing_publication_material 'Olex2 (Dolomanov et al., 2009)'
_computing_structure_refinement 'ShelXL (Sheldrick, 2015)'
_computing_structure_solution 'ShelXT (Sheldrick, 2015)'
_diffrn_ambient_temperature 100.15
_diffrn_measured_fraction_theta_full 0.997
_diffrn_measured_fraction_theta_max 0.997
_diffrn_measurement_device_type 'CCD area detector'
_diffrn_measurement_method 'phi and omega scans'
_diffrn_radiation_monochromator graphite
_diffrn_radiation_type MoK\a
_diffrn_radiation_wavelength 0.71073
_diffrn_reflns_av_R_equivalents 0.0613
_diffrn_reflns_av_unetI/netI 0.0723
_diffrn_reflns_Laue_measured_fraction_full 0.997
_diffrn_reflns_Laue_measured_fraction_max 0.997
_diffrn_reflns_limit_h_max 13
_diffrn_reflns_limit_h_min -12
_diffrn_reflns_limit_k_max 12
_diffrn_reflns_limit_k_min -13
_diffrn_reflns_limit_l_max 22
_diffrn_reflns_limit_l_min -23
_diffrn_reflns_number 24587
_diffrn_reflns_point_group_measured_fraction_full 0.997
_diffrn_reflns_point_group_measured_fraction_max 0.997
_diffrn_reflns_theta_full 25.242
_diffrn_reflns_theta_max 28.313
_diffrn_reflns_theta_min 2.186
_exptl_absorpt_coefficient_mu 4.465
_exptl_absorpt_correction_T_max 0.7457
_exptl_absorpt_correction_T_min 0.6466
_exptl_absorpt_correction_type multi-scan
_exptl_absorpt_process_details
'SADABS-2016/2 (Bruker,2016/2) was used for absorption correction. wR2(int) was 0.0681 before and 0.0577 after correction. The Ratio of minimum to maximum transmission is 0.8671. The \l/2 correction factor is Not present.'
_exptl_crystal_colour yellow
_exptl_crystal_colour_primary yellow
_exptl_crystal_density_diffrn 1.574
_exptl_crystal_density_method 'not measured'
_exptl_crystal_description block
_exptl_crystal_F_000 768
_exptl_crystal_size_max 0.32
_exptl_crystal_size_mid 0.29
_exptl_crystal_size_min 0.25
_refine_diff_density_max 2.020
_refine_diff_density_min -1.303
_refine_diff_density_rms 0.183
_refine_ls_extinction_method none
_refine_ls_goodness_of_fit_ref 1.082
_refine_ls_hydrogen_treatment constr
_refine_ls_matrix_type full
_refine_ls_number_parameters 381
_refine_ls_number_reflns 8000
_refine_ls_number_restraints 15
_refine_ls_restrained_S_all 1.092
_refine_ls_R_factor_all 0.0586
_refine_ls_R_factor_gt 0.0435
_refine_ls_shift/su_max 0.001
_refine_ls_shift/su_mean 0.000
_refine_ls_structure_factor_coef Fsqd
_refine_ls_weighting_details 'w=1/[\s^2^(Fo^2^)+(0.0180P)^2^+5.7856P] where P=(Fo^2^+2Fc^2^)/3'
_refine_ls_weighting_scheme calc
_refine_ls_wR_factor_gt 0.0803
_refine_ls_wR_factor_ref 0.0867
_reflns_Friedel_coverage 0.000
_reflns_number_gt 6732
_reflns_number_total 8000
_reflns_threshold_expression 'I > 2\s(I)'
_cod_data_source_file d0dt02336a2.cif
_cod_data_source_block 1962622
_cod_depositor_comments 'Adding full bibliography for 7704898--7704899.cif.'
_cod_database_code 7704898
_shelx_shelxl_version_number 2018/3
_shelx_space_group_comment
;
The symmetry employed for this shelxl refinement is uniquely defined
by the following loop, which should always be used as a source of
symmetry information in preference to the above space-group names.
They are only intended as comments.
;
_shelx_estimated_absorpt_t_max 0.402
_shelx_estimated_absorpt_t_min 0.329
_olex2_refinement_description
;
1. Fixed Uiso
 At 1.2 times of:
  All C(H) groups, All C(H,H) groups
 At 1.5 times of:
  All C(H,H,H) groups
2. Restrained distances
 C13-C14 = C14-C15 = C12-C13
 1.5 with sigma of 0.01
3. Uiso/Uaniso restraints and constraints
Uanis(C13) \\sim Ueq, Uanis(C14) \\sim Ueq: with sigma of 0.005 and sigma for
terminal atoms of 0.01
4.a Secondary CH2 refined with riding coordinates:
 C8(H8A,H8B), C9(H9A,H9B), C10(H10A,H10B), C11(H11A,H11B), C12(H12A,H12B),
 C13(H13A,H13B), C14(H14A,H14B), C29(H29A,H29B), C30(H30A,H30B), C31(H31A,H31B),
  C32(H32A,H32B), C33(H33A,H33B), C34(H34A,H34B), C35(H35A,H35B)
4.b Aromatic/amide H refined with riding coordinates:
 C2(H2), C3(H3), C4(H4), C5(H5), C19(H19), C20(H20), C21(H21), C24(H24),
 C25(H25), C26(H26), C27(H27)
4.c Idealised Me refined as rotating group:
 C15(H15A,H15B,H15C), C36(H36A,H36B,H36C)
;
_olex2_submission_special_instructions 'No special instructions were received'

loop_
_space_group_symop_operation_xyz
'x, y, z'
'-x, -y, -z'

loop_
_atom_site_label
_atom_site_type_symbol
_atom_site_fract_x
_atom_site_fract_y
_atom_site_fract_z
_atom_site_U_iso_or_equiv
_atom_site_adp_type
_atom_site_occupancy
_atom_site_site_symmetry_order
_atom_site_calc_flag
_atom_site_refinement_flags_posn
_atom_site_refinement_flags_adp
_atom_site_refinement_flags_occupancy
_atom_site_disorder_assembly
_atom_site_disorder_group
Pt1 Pt 0.56320(2) 0.22858(2) 0.51849(2) 0.01683(6) Uani 1 1 d . . . . .
Cl1 Cl 0.77709(13) 0.19805(14) 0.56516(8) 0.0228(3) Uani 1 1 d . . . . .
N1 N 0.4502(4) 0.0675(4) 0.5929(3) 0.0180(9) Uani 1 1 d . . . . .
N2 N 0.2547(4) -0.0570(4) 0.6313(3) 0.0199(9) Uani 1 1 d . . . . .
N3 N 0.6128(5) 0.4003(4) 0.4316(3) 0.0194(9) Uani 1 1 d . . . . .
N4 N 0.5491(5) 0.5610(5) 0.3372(3) 0.0222(10) Uani 1 1 d . . . . .
C1 C 0.4618(5) -0.0348(5) 0.6573(3) 0.0198(11) Uani 1 1 d . . . . .
C2 C 0.5697(6) -0.0664(6) 0.6981(3) 0.0256(12) Uani 1 1 d . . . . .
H2 H 0.653020 -0.013272 0.682546 0.031 Uiso 1 1 calc R . . . .
C3 C 0.5488(6) -0.1782(6) 0.7619(4) 0.0271(13) Uani 1 1 d . . . . .
H3 H 0.619800 -0.202416 0.790562 0.032 Uiso 1 1 calc R . . . .
C4 C 0.4261(6) -0.2570(6) 0.7856(4) 0.0275(13) Uani 1 1 d . . . . .
H4 H 0.416141 -0.332949 0.829774 0.033 Uiso 1 1 calc R . . . .
C5 C 0.3194(6) -0.2269(6) 0.7463(3) 0.0254(12) Uani 1 1 d . . . . .
H5 H 0.236070 -0.280042 0.762559 0.030 Uiso 1 1 calc R . . . .
C6 C 0.3396(5) -0.1150(5) 0.6817(3) 0.0209(11) Uani 1 1 d . . . . .
C7 C 0.3248(5) 0.0517(5) 0.5779(3) 0.0183(11) Uani 1 1 d . . . . .
C8 C 0.1193(5) -0.1132(6) 0.6321(3) 0.0213(11) Uani 1 1 d . . . . .
H8A H 0.119694 -0.212513 0.655123 0.026 Uiso 1 1 calc R . . . .
H8B H 0.113293 -0.100847 0.575599 0.026 Uiso 1 1 calc R . . . .
C9 C -0.0127(5) -0.0474(6) 0.6806(3) 0.0224(12) Uani 1 1 d . . . . .
H9A H -0.017770 0.050067 0.654156 0.027 Uiso 1 1 calc R . . . .
H9B H -0.098395 -0.091421 0.678541 0.027 Uiso 1 1 calc R . . . .
C10 C -0.0176(6) -0.0564(6) 0.7685(3) 0.0258(12) Uani 1 1 d . . . . .
H10A H 0.067882 -0.012521 0.771030 0.031 Uiso 1 1 calc R . . . .
H10B H -0.013945 -0.153652 0.795546 0.031 Uiso 1 1 calc R . . . .
C11 C -0.1515(6) 0.0120(7) 0.8145(4) 0.0333(14) Uani 1 1 d . . . . .
H11A H -0.162182 0.105620 0.783482 0.040 Uiso 1 1 calc R . . . .
H11B H -0.236220 -0.039626 0.818381 0.040 Uiso 1 1 calc R . . . .
C12 C -0.1473(7) 0.0196(8) 0.8997(4) 0.0458(18) Uani 1 1 d D . . . .
H12A H -0.141829 -0.074399 0.931401 0.055 Uiso 1 1 calc R . . . .
H12B H -0.059364 0.066312 0.895785 0.055 Uiso 1 1 calc R . . . .
C13 C -0.2752(9) 0.0940(10) 0.9453(5) 0.078(3) Uani 1 1 d D U . . .
H13A H -0.359278 0.035074 0.961608 0.094 Uiso 1 1 calc R . . . .
H13B H -0.295899 0.177879 0.907976 0.094 Uiso 1 1 calc R . . . .
C14 C -0.2551(13) 0.1342(11) 1.0219(6) 0.103(4) Uani 1 1 d D U . . .
H14A H -0.158221 0.169191 1.011508 0.124 Uiso 1 1 calc R . . . .
H14B H -0.326512 0.204880 1.039396 0.124 Uiso 1 1 calc R . . . .
C15 C -0.2761(13) 0.0069(10) 1.0829(8) 0.125(5) Uani 1 1 d D . . . .
H15A H -0.212243 -0.064551 1.061539 0.187 Uiso 1 1 calc GR . . . .
H15B H -0.375381 -0.020778 1.096171 0.187 Uiso 1 1 calc GR . . . .
H15C H -0.254596 0.020838 1.131822 0.187 Uiso 1 1 calc GR . . . .
C16 C 0.2870(5) 0.1534(5) 0.5130(3) 0.0171(10) Uani 1 1 d . . . . .
C17 C 0.3945(5) 0.2486(5) 0.4786(3) 0.0166(10) Uani 1 1 d . . . . .
C18 C 0.3846(5) 0.3614(5) 0.4161(3) 0.0194(11) Uani 1 1 d . . . . .
C19 C 0.2628(6) 0.3743(6) 0.3881(3) 0.0221(11) Uani 1 1 d . . . . .
H19 H 0.253114 0.448095 0.345367 0.026 Uiso 1 1 calc R . . . .
C20 C 0.1555(6) 0.2793(6) 0.4225(3) 0.0241(12) Uani 1 1 d . . . . .
H20 H 0.072492 0.290546 0.403262 0.029 Uiso 1 1 calc R . . . .
C21 C 0.1656(5) 0.1685(6) 0.4841(3) 0.0229(12) Uani 1 1 d . . . . .
H21 H 0.091442 0.104074 0.506139 0.027 Uiso 1 1 calc R . . . .
C22 C 0.5103(6) 0.4434(5) 0.3925(3) 0.0202(11) Uani 1 1 d . . . . .
C23 C 0.7198(6) 0.4943(5) 0.4009(3) 0.0233(12) Uani 1 1 d . . . . .
C24 C 0.8464(5) 0.5009(6) 0.4222(3) 0.0228(12) Uani 1 1 d . . . . .
H24 H 0.872168 0.433094 0.463282 0.027 Uiso 1 1 calc R . . . .
C25 C 0.9327(6) 0.6110(6) 0.3805(4) 0.0318(14) Uani 1 1 d . . . . .
H25 H 1.019399 0.619248 0.393608 0.038 Uiso 1 1 calc R . . . .
C26 C 0.8950(6) 0.7112(6) 0.3190(4) 0.0320(14) Uani 1 1 d . . . . .
H26 H 0.957223 0.784683 0.291186 0.038 Uiso 1 1 calc R . . . .
C27 C 0.7694(6) 0.7042(6) 0.2987(4) 0.0292(13) Uani 1 1 d . . . . .
H27 H 0.743685 0.771572 0.257407 0.035 Uiso 1 1 calc R . . . .
C28 C 0.6819(6) 0.5948(6) 0.3411(3) 0.0236(12) Uani 1 1 d . . . . .
C29 C 0.4602(6) 0.6503(6) 0.2905(3) 0.0267(13) Uani 1 1 d . . . . .
H29A H 0.489746 0.745865 0.280894 0.032 Uiso 1 1 calc R . . . .
H29B H 0.359470 0.644678 0.323269 0.032 Uiso 1 1 calc R . . . .
C30 C 0.4693(6) 0.6148(6) 0.2089(3) 0.0314(14) Uani 1 1 d . . . . .
H30A H 0.434102 0.521200 0.218955 0.038 Uiso 1 1 calc R . . . .
H30B H 0.404847 0.677876 0.182392 0.038 Uiso 1 1 calc R . . . .
C31 C 0.6166(7) 0.6221(6) 0.1515(3) 0.0319(14) Uani 1 1 d . . . . .
H31A H 0.677680 0.548867 0.173938 0.038 Uiso 1 1 calc R . . . .
H31B H 0.658211 0.710683 0.147853 0.038 Uiso 1 1 calc R . . . .
C32 C 0.6188(7) 0.6075(7) 0.0659(3) 0.0326(14) Uani 1 1 d . . . . .
H32A H 0.559280 0.529590 0.070325 0.039 Uiso 1 1 calc R . . . .
H32B H 0.575699 0.691011 0.039010 0.039 Uiso 1 1 calc R . . . .
C33 C 0.7674(7) 0.5853(7) 0.0137(4) 0.0358(15) Uani 1 1 d . . . . .
H33A H 0.828007 0.660796 0.011954 0.043 Uiso 1 1 calc R . . . .
H33B H 0.808383 0.499392 0.039561 0.043 Uiso 1 1 calc R . . . .
C34 C 0.7732(7) 0.5775(7) -0.0719(4) 0.0373(15) Uani 1 1 d . . . . .
H34A H 0.735921 0.664916 -0.098484 0.045 Uiso 1 1 calc R . . . .
H34B H 0.709362 0.504553 -0.070101 0.045 Uiso 1 1 calc R . . . .
C35 C 0.9214(7) 0.5495(7) -0.1233(4) 0.0374(15) Uani 1 1 d . . . . .
H35A H 0.986534 0.620165 -0.123455 0.045 Uiso 1 1 calc R . . . .
H35B H 0.957212 0.459993 -0.098329 0.045 Uiso 1 1 calc R . . . .
C36 C 0.9252(8) 0.5483(7) -0.2100(4) 0.0424(17) Uani 1 1 d . . . . .
H36A H 1.023860 0.534400 -0.240798 0.064 Uiso 1 1 calc GR . . . .
H36B H 0.887520 0.635691 -0.234759 0.064 Uiso 1 1 calc GR . . . .
H36C H 0.866588 0.474044 -0.210628 0.064 Uiso 1 1 calc GR . . . .

loop_
_atom_site_aniso_label
_atom_site_aniso_U_11
_atom_site_aniso_U_22
_atom_site_aniso_U_33
_atom_site_aniso_U_23
_atom_site_aniso_U_13
_atom_site_aniso_U_12
Pt1 0.01382(10) 0.02047(11) 0.01636(11) -0.00474(7) -0.00364(7) -0.00007(7)
Cl1 0.0142(6) 0.0317(7) 0.0239(7) -0.0068(6) -0.0066(5) 0.0001(5)
N1 0.015(2) 0.021(2) 0.018(2) -0.0036(18) -0.0057(17) 0.0002(17)
N2 0.017(2) 0.023(2) 0.018(2) -0.0032(19) -0.0014(18) -0.0022(17)
N3 0.021(2) 0.022(2) 0.015(2) -0.0043(18) -0.0030(18) -0.0028(18)
N4 0.023(2) 0.020(2) 0.021(3) -0.0051(19) -0.0014(19) -0.0026(18)
C1 0.021(3) 0.018(3) 0.020(3) -0.003(2) -0.006(2) 0.003(2)
C2 0.023(3) 0.027(3) 0.028(3) -0.005(2) -0.008(2) 0.000(2)
C3 0.030(3) 0.026(3) 0.026(3) -0.002(2) -0.012(3) 0.001(2)
C4 0.035(3) 0.024(3) 0.022(3) -0.002(2) -0.008(2) 0.004(2)
C5 0.024(3) 0.027(3) 0.026(3) -0.007(2) -0.006(2) -0.001(2)
C6 0.019(3) 0.023(3) 0.020(3) -0.008(2) -0.003(2) 0.003(2)
C7 0.015(2) 0.020(3) 0.019(3) -0.004(2) -0.003(2) -0.0028(19)
C8 0.018(3) 0.024(3) 0.023(3) -0.006(2) -0.006(2) -0.004(2)
C9 0.015(3) 0.029(3) 0.024(3) -0.010(2) -0.002(2) -0.003(2)
C10 0.028(3) 0.022(3) 0.025(3) -0.003(2) -0.006(2) 0.001(2)
C11 0.025(3) 0.044(4) 0.030(4) -0.014(3) 0.001(3) -0.008(3)
C12 0.043(4) 0.065(5) 0.026(4) -0.015(3) -0.005(3) 0.012(3)
C13 0.076(4) 0.095(5) 0.063(4) -0.028(4) -0.013(3) 0.019(4)
C14 0.112(5) 0.102(5) 0.084(5) -0.027(4) -0.009(4) 0.028(4)
C15 0.112(10) 0.082(9) 0.171(14) -0.068(9) 0.009(9) 0.010(7)
C16 0.016(2) 0.020(3) 0.016(3) -0.006(2) -0.003(2) 0.0019(19)
C17 0.017(2) 0.020(3) 0.012(3) -0.003(2) -0.004(2) 0.0002(19)
C18 0.017(3) 0.023(3) 0.016(3) -0.004(2) -0.002(2) -0.003(2)
C19 0.027(3) 0.026(3) 0.014(3) -0.005(2) -0.007(2) 0.005(2)
C20 0.020(3) 0.037(3) 0.020(3) -0.010(2) -0.011(2) 0.006(2)
C21 0.016(3) 0.028(3) 0.026(3) -0.008(2) -0.004(2) -0.001(2)
C22 0.024(3) 0.020(3) 0.015(3) -0.005(2) -0.002(2) 0.001(2)
C23 0.026(3) 0.022(3) 0.021(3) -0.011(2) 0.000(2) 0.000(2)
C24 0.019(3) 0.024(3) 0.025(3) -0.008(2) -0.002(2) -0.003(2)
C25 0.029(3) 0.028(3) 0.039(4) -0.013(3) -0.003(3) -0.005(2)
C26 0.037(3) 0.020(3) 0.034(4) -0.009(3) 0.004(3) -0.013(2)
C27 0.040(4) 0.022(3) 0.022(3) -0.006(2) 0.000(3) -0.003(2)
C28 0.026(3) 0.022(3) 0.022(3) -0.009(2) -0.003(2) 0.001(2)
C29 0.033(3) 0.025(3) 0.020(3) -0.004(2) -0.009(2) 0.008(2)
C30 0.037(3) 0.034(3) 0.022(3) -0.004(3) -0.010(3) 0.008(3)
C31 0.039(4) 0.034(3) 0.021(3) -0.006(3) -0.004(3) -0.007(3)
C32 0.044(4) 0.038(4) 0.012(3) 0.002(2) -0.010(3) 0.009(3)
C33 0.038(4) 0.043(4) 0.026(3) -0.005(3) -0.008(3) -0.001(3)
C34 0.038(4) 0.051(4) 0.024(3) -0.003(3) -0.016(3) 0.002(3)
C35 0.041(4) 0.040(4) 0.032(4) -0.007(3) -0.011(3) 0.001(3)
C36 0.055(4) 0.044(4) 0.025(4) -0.014(3) -0.002(3) 0.003(3)

loop_
_atom_type_symbol
_atom_type_description
_atom_type_scat_dispersion_real
_atom_type_scat_dispersion_imag
_atom_type_scat_source
C C 0.0033 0.0016 'International Tables Vol C Tables 4.2.6.8 and 6.1.1.4'
H H 0.0000 0.0000 'International Tables Vol C Tables 4.2.6.8 and 6.1.1.4'
Cl Cl 0.1484 0.1585 'International Tables Vol C Tables 4.2.6.8 and 6.1.1.4'
N N 0.0061 0.0033 'International Tables Vol C Tables 4.2.6.8 and 6.1.1.4'
Pt Pt -1.7033 8.3905 'International Tables Vol C Tables 4.2.6.8 and 6.1.1.4'

loop_
_geom_angle_atom_site_label_1
_geom_angle_atom_site_label_2
_geom_angle_atom_site_label_3
_geom_angle
_geom_angle_site_symmetry_1
_geom_angle_site_symmetry_3
_geom_angle_publ_flag
N1 Pt1 Cl1 100.11(12) . . ?
N3 Pt1 Cl1 99.89(13) . . ?
N3 Pt1 N1 159.99(16) . . ?
C17 Pt1 Cl1 177.99(15) . . ?
C17 Pt1 N1 79.70(19) . . ?
C17 Pt1 N3 80.34(19) . . ?
C1 N1 Pt1 138.6(3) . . ?
C7 N1 Pt1 114.3(3) . . ?
C7 N1 C1 107.1(4) . . ?
C6 N2 C8 124.8(4) . . ?
C7 N2 C6 107.7(4) . . ?
C7 N2 C8 127.3(5) . . ?
C22 N3 Pt1 113.8(3) . . ?
C22 N3 C23 107.1(5) . . ?
C23 N3 Pt1 139.0(4) . . ?
C22 N4 C28 107.4(5) . . ?
C22 N4 C29 127.3(5) . . ?
C28 N4 C29 124.6(5) . . ?
N1 C1 C2 131.2(5) . . ?
N1 C1 C6 108.5(4) . . ?
C6 C1 C2 120.3(5) . . ?
C1 C2 H2 121.5 . . ?
C3 C2 C1 116.9(5) . . ?
C3 C2 H2 121.5 . . ?
C2 C3 H3 119.0 . . ?
C2 C3 C4 122.0(5) . . ?
C4 C3 H3 119.0 . . ?
C3 C4 H4 119.2 . . ?
C5 C4 C3 121.7(5) . . ?
C5 C4 H4 119.2 . . ?
C4 C5 H5 121.6 . . ?
C4 C5 C6 116.9(5) . . ?
C6 C5 H5 121.6 . . ?
N2 C6 C1 106.3(5) . . ?
N2 C6 C5 131.5(5) . . ?
C5 C6 C1 122.2(5) . . ?
N1 C7 N2 110.5(5) . . ?
N1 C7 C16 116.7(4) . . ?
N2 C7 C16 132.7(5) . . ?
N2 C8 H8A 108.8 . . ?
N2 C8 H8B 108.8 . . ?
N2 C8 C9 113.7(4) . . ?
H8A C8 H8B 107.7 . . ?
C9 C8 H8A 108.8 . . ?
C9 C8 H8B 108.8 . . ?
C8 C9 H9A 108.5 . . ?
C8 C9 H9B 108.5 . . ?
H9A C9 H9B 107.5 . . ?
C10 C9 C8 114.9(4) . . ?
C10 C9 H9A 108.5 . . ?
C10 C9 H9B 108.5 . . ?
C9 C10 H10A 109.0 . . ?
C9 C10 H10B 109.0 . . ?
C9 C10 C11 113.0(5) . . ?
H10A C10 H10B 107.8 . . ?
C11 C10 H10A 109.0 . . ?
C11 C10 H10B 109.0 . . ?
C10 C11 H11A 109.0 . . ?
C10 C11 H11B 109.0 . . ?
H11A C11 H11B 107.8 . . ?
C12 C11 C10 113.0(5) . . ?
C12 C11 H11A 109.0 . . ?
C12 C11 H11B 109.0 . . ?
C11 C12 H12A 108.7 . . ?
C11 C12 H12B 108.7 . . ?
H12A C12 H12B 107.6 . . ?
C13 C12 C11 114.2(6) . . ?
C13 C12 H12A 108.7 . . ?
C13 C12 H12B 108.7 . . ?
C12 C13 H13A 108.6 . . ?
C12 C13 H13B 108.6 . . ?
C12 C13 C14 114.5(7) . . ?
H13A C13 H13B 107.6 . . ?
C14 C13 H13A 108.6 . . ?
C14 C13 H13B 108.6 . . ?
C13 C14 H14A 110.9 . . ?
C13 C14 H14B 110.9 . . ?
H14A C14 H14B 109.0 . . ?
C15 C14 C13 104.1(10) . . ?
C15 C14 H14A 110.9 . . ?
C15 C14 H14B 110.9 . . ?
C14 C15 H15A 109.5 . . ?
C14 C15 H15B 109.5 . . ?
C14 C15 H15C 109.5 . . ?
H15A C15 H15B 109.5 . . ?
H15A C15 H15C 109.5 . . ?
H15B C15 H15C 109.5 . . ?
C17 C16 C7 109.9(4) . . ?
C17 C16 C21 119.2(5) . . ?
C21 C16 C7 131.0(5) . . ?
C16 C17 Pt1 119.4(4) . . ?
C16 C17 C18 122.3(5) . . ?
C18 C17 Pt1 118.3(4) . . ?
C17 C18 C22 110.5(4) . . ?
C19 C18 C17 117.6(5) . . ?
C19 C18 C22 131.9(5) . . ?
C18 C19 H19 120.0 . . ?
C20 C19 C18 120.0(5) . . ?
C20 C19 H19 120.0 . . ?
C19 C20 H20 118.9 . . ?
C21 C20 C19 122.2(5) . . ?
C21 C20 H20 118.9 . . ?
C16 C21 H21 120.7 . . ?
C20 C21 C16 118.7(5) . . ?
C20 C21 H21 120.7 . . ?
N3 C22 N4 110.4(5) . . ?
N3 C22 C18 117.1(5) . . ?
N4 C22 C18 132.5(5) . . ?
N3 C23 C24 130.4(5) . . ?
N3 C23 C28 108.3(5) . . ?
C28 C23 C24 121.3(5) . . ?
C23 C24 H24 121.6 . . ?
C25 C24 C23 116.8(6) . . ?
C25 C24 H24 121.6 . . ?
C24 C25 H25 119.2 . . ?
C24 C25 C26 121.6(6) . . ?
C26 C25 H25 119.2 . . ?
C25 C26 H26 119.4 . . ?
C27 C26 C25 121.2(5) . . ?
C27 C26 H26 119.4 . . ?
C26 C27 H27 121.3 . . ?
C26 C27 C28 117.4(6) . . ?
C28 C27 H27 121.3 . . ?
N4 C28 C23 106.8(5) . . ?
N4 C28 C27 131.5(5) . . ?
C27 C28 C23 121.7(5) . . ?
N4 C29 H29A 108.8 . . ?
N4 C29 H29B 108.8 . . ?
N4 C29 C30 113.9(5) . . ?
H29A C29 H29B 107.7 . . ?
C30 C29 H29A 108.8 . . ?
C30 C29 H29B 108.8 . . ?
C29 C30 H30A 108.6 . . ?
C29 C30 H30B 108.6 . . ?
H30A C30 H30B 107.5 . . ?
C31 C30 C29 114.8(5) . . ?
C31 C30 H30A 108.6 . . ?
C31 C30 H30B 108.6 . . ?
C30 C31 H31A 108.9 . . ?
C30 C31 H31B 108.9 . . ?
C30 C31 C32 113.5(5) . . ?
H31A C31 H31B 107.7 . . ?
C32 C31 H31A 108.9 . . ?
C32 C31 H31B 108.9 . . ?
C31 C32 H32A 108.9 . . ?
C31 C32 H32B 108.9 . . ?
H32A C32 H32B 107.7 . . ?
C33 C32 C31 113.3(5) . . ?
C33 C32 H32A 108.9 . . ?
C33 C32 H32B 108.9 . . ?
C32 C33 H33A 108.7 . . ?
C32 C33 H33B 108.7 . . ?
H33A C33 H33B 107.6 . . ?
C34 C33 C32 114.3(5) . . ?
C34 C33 H33A 108.7 . . ?
C34 C33 H33B 108.7 . . ?
C33 C34 H34A 108.7 . . ?
C33 C34 H34B 108.7 . . ?
C33 C34 C35 114.3(5) . . ?
H34A C34 H34B 107.6 . . ?
C35 C34 H34A 108.7 . . ?
C35 C34 H34B 108.7 . . ?
C34 C35 H35A 108.9 . . ?
C34 C35 H35B 108.9 . . ?
H35A C35 H35B 107.8 . . ?
C36 C35 C34 113.2(5) . . ?
C36 C35 H35A 108.9 . . ?
C36 C35 H35B 108.9 . . ?
C35 C36 H36A 109.5 . . ?
C35 C36 H36B 109.5 . . ?
C35 C36 H36C 109.5 . . ?
H36A C36 H36B 109.5 . . ?
H36A C36 H36C 109.5 . . ?
H36B C36 H36C 109.5 . . ?

loop_
_geom_bond_atom_site_label_1
_geom_bond_atom_site_label_2
_geom_bond_distance
_geom_bond_site_symmetry_2
_geom_bond_publ_flag
Pt1 Cl1 2.4180(12) . ?
Pt1 N1 2.025(4) . ?
Pt1 N3 2.025(4) . ?
Pt1 C17 1.939(5) . ?
N1 C1 1.372(6) . ?
N1 C7 1.348(6) . ?
N2 C6 1.380(7) . ?
N2 C7 1.362(6) . ?
N2 C8 1.474(6) . ?
N3 C22 1.355(7) . ?
N3 C23 1.377(7) . ?
N4 C22 1.358(7) . ?
N4 C28 1.389(7) . ?
N4 C29 1.473(7) . ?
C1 C2 1.409(7) . ?
C1 C6 1.406(7) . ?
C2 H2 0.9500 . ?
C2 C3 1.383(8) . ?
C3 H3 0.9500 . ?
C3 C4 1.402(8) . ?
C4 H4 0.9500 . ?
C4 C5 1.380(8) . ?
C5 H5 0.9500 . ?
C5 C6 1.392(8) . ?
C7 C16 1.460(7) . ?
C8 H8A 0.9900 . ?
C8 H8B 0.9900 . ?
C8 C9 1.524(7) . ?
C9 H9A 0.9900 . ?
C9 H9B 0.9900 . ?
C9 C10 1.514(8) . ?
C10 H10A 0.9900 . ?
C10 H10B 0.9900 . ?
C10 C11 1.532(8) . ?
C11 H11A 0.9900 . ?
C11 H11B 0.9900 . ?
C11 C12 1.527(9) . ?
C12 H12A 0.9900 . ?
C12 H12B 0.9900 . ?
C12 C13 1.521(7) . ?
C13 H13A 0.9900 . ?
C13 H13B 0.9900 . ?
C13 C14 1.554(8) . ?
C14 H14A 0.9900 . ?
C14 H14B 0.9900 . ?
C14 C15 1.463(8) . ?
C15 H15A 0.9800 . ?
C15 H15B 0.9800 . ?
C15 H15C 0.9800 . ?
C16 C17 1.391(7) . ?
C16 C21 1.398(7) . ?
C17 C18 1.411(7) . ?
C18 C19 1.393(7) . ?
C18 C22 1.444(7) . ?
C19 H19 0.9500 . ?
C19 C20 1.389(8) . ?
C20 H20 0.9500 . ?
C20 C21 1.388(8) . ?
C21 H21 0.9500 . ?
C23 C24 1.395(8) . ?
C23 C28 1.395(8) . ?
C24 H24 0.9500 . ?
C24 C25 1.387(8) . ?
C25 H25 0.9500 . ?
C25 C26 1.411(9) . ?
C26 H26 0.9500 . ?
C26 C27 1.378(8) . ?
C27 H27 0.9500 . ?
C27 C28 1.389(8) . ?
C29 H29A 0.9900 . ?
C29 H29B 0.9900 . ?
C29 C30 1.530(8) . ?
C30 H30A 0.9900 . ?
C30 H30B 0.9900 . ?
C30 C31 1.505(8) . ?
C31 H31A 0.9900 . ?
C31 H31B 0.9900 . ?
C31 C32 1.538(8) . ?
C32 H32A 0.9900 . ?
C32 H32B 0.9900 . ?
C32 C33 1.513(8) . ?
C33 H33A 0.9900 . ?
C33 H33B 0.9900 . ?
C33 C34 1.510(8) . ?
C34 H34A 0.9900 . ?
C34 H34B 0.9900 . ?
C34 C35 1.519(9) . ?
C35 H35A 0.9900 . ?
C35 H35B 0.9900 . ?
C35 C36 1.517(9) . ?
C36 H36A 0.9800 . ?
C36 H36B 0.9800 . ?
C36 H36C 0.9800 . ?
